data_4070816
loop_
_publ_author_name
'Wu, Jianguo'
'Sharp, Paul R.'

_publ_section_title
;
 A Family of Platinaoxetanes
;
_journal_issue 6
_journal_name_full Organometallics
_journal_page_first 1234
_journal_paper_doi 10.1021/om7010479
_journal_volume 27
_journal_year 2008
_chemical_formula_moiety 'C19 H40 B F3 O P2 Pt, C6 H6'
_chemical_formula_sum 'C25 H46 B F3 O P2 Pt'
_chemical_formula_weight 687.46
_chemical_name_systematic
; 
 ? 
;
_space_group_IT_number 14
_symmetry_cell_setting monoclinic
_symmetry_space_group_name_Hall '-P 2yn'
_symmetry_space_group_name_H-M 'P 1 21/n 1'
_atom_sites_solution_hydrogens geom
_atom_sites_solution_primary direct
_atom_sites_solution_secondary difmap
_audit_creation_method SHELXL-97
_cell_angle_alpha 90.00
_cell_angle_beta 93.188(2)
_cell_angle_gamma 90.00
_cell_formula_units_Z 4
_cell_length_a 9.8764(11)
_cell_length_b 21.340(2)
_cell_length_c 13.5382(14)
_cell_measurement_reflns_used 957
_cell_measurement_temperature 173(2)
_cell_measurement_theta_max 27.08
_cell_measurement_theta_min 2.66
_cell_volume 2848.9(5)
_computing_cell_refinement 'SMART (Bruker, 1998)'
_computing_data_collection 'SMART (Bruker, 1998)'
_computing_data_reduction 'SAINT (Bruker, 1998)'
_computing_molecular_graphics
;
   L. J. Barbour, X-Seed - Graphical Interface to
   SHELX-97 and POV-Ray, 1999
   ORTEP (Johnson, 1976), ORTEP 3 for Windows (L. J. Farrugia, 1997)
;
_computing_publication_material 'CIFTAB (Sheldrick, 1997)'
_computing_structure_refinement
;
   SHELXL-97 (Sheldrick, 1997), L. J. Barbour, X-Seed - Graphical Interface to
   SHELX-97 and POV-Ray, 1999
;
_computing_structure_solution 'SHELXS-97 (Sheldrick, 1990)'
_diffrn_ambient_temperature 173(2)
_diffrn_measured_fraction_theta_full 0.995
_diffrn_measured_fraction_theta_max 0.995
_diffrn_measurement_device_type 'CCD area detector'
_diffrn_measurement_method 'phi and omega scans'
_diffrn_radiation_monochromator graphite
_diffrn_radiation_source 'fine-focus sealed tube'
_diffrn_radiation_type MoK\a
_diffrn_radiation_wavelength 0.71073
_diffrn_reflns_av_R_equivalents 0.0317
_diffrn_reflns_av_sigmaI/netI 0.0334
_diffrn_reflns_limit_h_max 12
_diffrn_reflns_limit_h_min -11
_diffrn_reflns_limit_k_max 25
_diffrn_reflns_limit_k_min -27
_diffrn_reflns_limit_l_max 17
_diffrn_reflns_limit_l_min -17
_diffrn_reflns_number 20352
_diffrn_reflns_theta_full 27.13
_diffrn_reflns_theta_max 27.13
_diffrn_reflns_theta_min 1.78
_diffrn_standards_decay_% 0.0
_exptl_absorpt_coefficient_mu 5.073
_exptl_absorpt_correction_T_max 0.6309
_exptl_absorpt_correction_T_min 0.2698
_exptl_absorpt_correction_type multi-scan
_exptl_absorpt_process_details
;
   Data were corrected for decay and absorption using the program SADABS
   based on the method of R.H. Blessing (Acta Cryst. A51, 33-38, 1995).
;
_exptl_crystal_colour COLORLESS
_exptl_crystal_density_diffrn 1.603
_exptl_crystal_density_method 'not measured'
_exptl_crystal_description NEEDLE
_exptl_crystal_F_000 1376
_exptl_crystal_size_max 0.35
_exptl_crystal_size_mid 0.15
_exptl_crystal_size_min 0.10
_refine_diff_density_max 0.685
_refine_diff_density_min -0.456
_refine_diff_density_rms 0.087
_refine_ls_extinction_method none
_refine_ls_goodness_of_fit_ref 1.017
_refine_ls_hydrogen_treatment constr
_refine_ls_matrix_type full
_refine_ls_number_parameters 304
_refine_ls_number_reflns 6284
_refine_ls_number_restraints 0
_refine_ls_restrained_S_all 1.017
_refine_ls_R_factor_all 0.0308
_refine_ls_R_factor_gt 0.0219
_refine_ls_shift/su_max 0.003
_refine_ls_shift/su_mean 0.000
_refine_ls_structure_factor_coef Fsqd
_refine_ls_weighting_details 'calc w=1/[\s^2^(Fo^2^)+(0.0192P)^2^+0.0000P] where P=(Fo^2^+2Fc^2^)/3'
_refine_ls_weighting_scheme calc
_refine_ls_wR_factor_gt 0.0436
_refine_ls_wR_factor_ref 0.0461
_reflns_number_gt 5359
_reflns_number_total 6284
_reflns_threshold_expression >2sigma(I)
_cod_data_source_file om7010479-file003.cif
_cod_data_source_block Pt(PEt3)2(C7H8OBF3)_(6)
_cod_depositor_comments
;
The following automatic conversions were performed:

'_symmetry_cell_setting' value 'Monoclinic' changed to 'monoclinic'
according to /home/saulius/struct/CIF-dictionaries/cif_core.dic
dictionary named 'cif_core.dic' version 2.4.1 from 2010-06-29.

Automatic conversion script
Id: cif_fix_values 1715 2011-07-08 13:25:40Z adriana 
;
_cod_original_cell_volume 2849.0(5)
_cod_original_sg_symbol_H-M 'P2(1)/n  '
_cod_database_code 4070816

loop_
_symmetry_equiv_pos_as_xyz
'x, y, z'
'-x+1/2, y+1/2, -z+1/2'
'-x, -y, -z'
'x-1/2, -y-1/2, z-1/2'

loop_
_atom_site_label
_atom_site_type_symbol
_atom_site_fract_x
_atom_site_fract_y
_atom_site_fract_z
_atom_site_U_iso_or_equiv
_atom_site_adp_type
_atom_site_occupancy
_atom_site_symmetry_multiplicity
_atom_site_calc_flag
_atom_site_refinement_flags
Pt1 Pt 0.942722(10) 0.140487(4) 0.774745(7) 0.01901(4) Uani 1 1 d .
P1 P 0.76578(8) 0.18555(3) 0.83696(5) 0.02402(16) Uani 1 1 d .
P2 P 0.83995(8) 0.10370(3) 0.62482(5) 0.02309(16) Uani 1 1 d .
F1 F 1.18870(18) 0.08873(9) 0.58677(12) 0.0406(5) Uani 1 1 d .
F2 F 1.36355(18) 0.11584(12) 0.69172(14) 0.0634(6) Uani 1 1 d .
F3 F 1.2082(3) 0.18834(9) 0.63899(16) 0.0677(7) Uani 1 1 d .
O1 O 1.14562(18) 0.11070(8) 0.75014(13) 0.0211(4) Uani 1 1 d .
C1 C 1.0717(3) 0.15436(12) 0.8987(2) 0.0226(6) Uani 1 1 d .
H1 H 1.0767 0.1989 0.9214 0.027 Uiso 1 1 calc R
C2 C 1.1990(3) 0.13222(12) 0.8479(2) 0.0228(6) Uani 1 1 d .
H2 H 1.2676 0.1664 0.8431 0.027 Uiso 1 1 calc R
C3 C 1.2521(3) 0.07784(14) 0.9114(2) 0.0284(6) Uani 1 1 d .
H3 H 1.3169 0.0494 0.8791 0.034 Uiso 1 1 calc R
C4 C 1.3049(3) 0.10588(15) 1.0112(2) 0.0314(7) Uani 1 1 d .
H4A H 1.3594 0.0748 1.0505 0.038 Uiso 1 1 calc R
H4B H 1.3612 0.1435 1.0011 0.038 Uiso 1 1 calc R
C5 C 1.1748(3) 0.12315(14) 1.0630(2) 0.0314(7) Uani 1 1 d .
H5A H 1.1733 0.1683 1.0800 0.038 Uiso 1 1 calc R
H5B H 1.1661 0.0981 1.1238 0.038 Uiso 1 1 calc R
C6 C 1.0618(3) 0.10673(13) 0.9838(2) 0.0255(6) Uani 1 1 d .
H6 H 0.9693 0.1021 1.0094 0.031 Uiso 1 1 calc R
C7 C 1.1199(3) 0.04703(13) 0.9399(2) 0.0290(7) Uani 1 1 d .
H7A H 1.0645 0.0313 0.8819 0.035 Uiso 1 1 calc R
H7B H 1.1347 0.0133 0.9895 0.035 Uiso 1 1 calc R
C8 C 0.6931(3) 0.24613(14) 0.7546(2) 0.0337(7) Uani 1 1 d .
H8A H 0.7621 0.2793 0.7478 0.040 Uiso 1 1 calc R
H8B H 0.6743 0.2274 0.6884 0.040 Uiso 1 1 calc R
C9 C 0.5629(4) 0.27691(17) 0.7868(3) 0.0536(10) Uani 1 1 d .
H9A H 0.4901 0.2457 0.7861 0.080 Uiso 1 1 calc R
H9B H 0.5370 0.3110 0.7411 0.080 Uiso 1 1 calc R
H9C H 0.5781 0.2938 0.8538 0.080 Uiso 1 1 calc R
C10 C 0.6238(3) 0.13505(13) 0.8644(2) 0.0300(7) Uani 1 1 d .
H10A H 0.5579 0.1596 0.9010 0.036 Uiso 1 1 calc R
H10B H 0.5776 0.1213 0.8013 0.036 Uiso 1 1 calc R
C11 C 0.6655(3) 0.07726(15) 0.9252(2) 0.0400(8) Uani 1 1 d .
H11A H 0.7325 0.0531 0.8904 0.060 Uiso 1 1 calc R
H11B H 0.5855 0.0512 0.9345 0.060 Uiso 1 1 calc R
H11C H 0.7051 0.0904 0.9899 0.060 Uiso 1 1 calc R
C12 C 0.8008(3) 0.22733(14) 0.9537(2) 0.0320(7) Uani 1 1 d .
H12A H 0.7135 0.2360 0.9835 0.038 Uiso 1 1 calc R
H12B H 0.8539 0.1994 0.9996 0.038 Uiso 1 1 calc R
C13 C 0.8779(3) 0.28906(14) 0.9455(3) 0.0434(9) Uani 1 1 d .
H13A H 0.9561 0.2827 0.9051 0.065 Uiso 1 1 calc R
H13B H 0.9093 0.3033 1.0117 0.065 Uiso 1 1 calc R
H13C H 0.8177 0.3207 0.9143 0.065 Uiso 1 1 calc R
C14 C 0.6548(3) 0.09710(14) 0.6084(2) 0.0314(7) Uani 1 1 d .
H14A H 0.6234 0.0682 0.6597 0.038 Uiso 1 1 calc R
H14B H 0.6151 0.1388 0.6208 0.038 Uiso 1 1 calc R
C15 C 0.5986(3) 0.07408(17) 0.5080(3) 0.0491(9) Uani 1 1 d .
H15A H 0.6227 0.1038 0.4567 0.074 Uiso 1 1 calc R
H15B H 0.4996 0.0707 0.5083 0.074 Uiso 1 1 calc R
H15C H 0.6372 0.0329 0.4942 0.074 Uiso 1 1 calc R
C16 C 0.8961(3) 0.02327(13) 0.6052(2) 0.0309(7) Uani 1 1 d .
H16A H 0.8618 0.0095 0.5386 0.037 Uiso 1 1 calc R
H16B H 0.9964 0.0227 0.6063 0.037 Uiso 1 1 calc R
C17 C 0.8499(4) -0.02326(15) 0.6810(3) 0.0501(9) Uani 1 1 d .
H17A H 0.8838 -0.0103 0.7472 0.075 Uiso 1 1 calc R
H17B H 0.8853 -0.0649 0.6664 0.075 Uiso 1 1 calc R
H17C H 0.7505 -0.0246 0.6783 0.075 Uiso 1 1 calc R
C18 C 0.8892(3) 0.14419(13) 0.5134(2) 0.0307(7) Uani 1 1 d .
H18A H 0.9893 0.1443 0.5125 0.037 Uiso 1 1 calc R
H18B H 0.8532 0.1207 0.4546 0.037 Uiso 1 1 calc R
C19 C 0.8383(4) 0.21134(15) 0.5063(2) 0.0464(9) Uani 1 1 d .
H19A H 0.7392 0.2117 0.5078 0.070 Uiso 1 1 calc R
H19B H 0.8653 0.2300 0.4442 0.070 Uiso 1 1 calc R
H19C H 0.8777 0.2356 0.5623 0.070 Uiso 1 1 calc R
C20 C 0.7152(4) 0.05362(16) 0.2498(2) 0.0457(9) Uani 1 1 d .
H20 H 0.7620 0.0154 0.2629 0.055 Uiso 1 1 calc R
C21 C 0.5759(4) 0.05592(18) 0.2515(2) 0.0504(10) Uani 1 1 d .
H21 H 0.5262 0.0190 0.2645 0.060 Uiso 1 1 calc R
C22 C 0.5089(4) 0.1116(2) 0.2345(3) 0.0527(10) Uani 1 1 d .
H22 H 0.4129 0.1132 0.2365 0.063 Uiso 1 1 calc R
C23 C 0.5802(4) 0.16480(19) 0.2145(2) 0.0489(9) Uani 1 1 d .
H23 H 0.5334 0.2032 0.2024 0.059 Uiso 1 1 calc R
C24 C 0.7183(4) 0.16290(17) 0.2119(3) 0.0462(9) Uani 1 1 d .
H24 H 0.7675 0.1999 0.1983 0.055 Uiso 1 1 calc R
C25 C 0.7860(4) 0.10705(16) 0.2291(3) 0.0460(9) Uani 1 1 d .
H25 H 0.8818 0.1055 0.2266 0.055 Uiso 1 1 calc R
B1 B 1.2288(4) 0.12635(16) 0.6653(3) 0.0305(8) Uani 1 1 d .

loop_
_atom_site_aniso_label
_atom_site_aniso_U_11
_atom_site_aniso_U_22
_atom_site_aniso_U_33
_atom_site_aniso_U_23
_atom_site_aniso_U_13
_atom_site_aniso_U_12
Pt1 0.01768(6) 0.02115(6) 0.01852(6) 0.00004(4) 0.00400(4) 0.00176(5)
P1 0.0226(4) 0.0253(4) 0.0249(4) 0.0015(3) 0.0080(3) 0.0043(3)
P2 0.0211(4) 0.0272(4) 0.0211(4) -0.0007(3) 0.0024(3) 0.0011(3)
F1 0.0358(11) 0.0591(12) 0.0278(10) -0.0117(9) 0.0094(8) -0.0053(9)
F2 0.0176(10) 0.137(2) 0.0368(12) -0.0136(12) 0.0078(9) -0.0055(12)
F3 0.111(2) 0.0360(11) 0.0603(14) 0.0088(10) 0.0453(14) -0.0055(12)
O1 0.0163(10) 0.0283(10) 0.0190(10) -0.0006(8) 0.0024(8) 0.0006(8)
C1 0.0218(15) 0.0244(15) 0.0219(15) -0.0004(11) 0.0030(12) -0.0037(11)
C2 0.0186(14) 0.0281(16) 0.0214(14) -0.0046(11) -0.0009(11) -0.0020(11)
C3 0.0269(16) 0.0302(16) 0.0277(16) -0.0036(13) -0.0017(13) 0.0038(13)
C4 0.0281(17) 0.0400(18) 0.0252(16) 0.0009(13) -0.0069(13) 0.0003(14)
C5 0.0324(18) 0.0404(18) 0.0212(15) 0.0000(13) -0.0012(13) -0.0001(14)
C6 0.0221(15) 0.0333(16) 0.0213(15) 0.0024(12) 0.0023(12) 0.0004(13)
C7 0.0308(17) 0.0268(15) 0.0287(16) 0.0045(12) -0.0050(13) -0.0007(13)
C8 0.0327(18) 0.0319(17) 0.0375(18) 0.0085(13) 0.0102(14) 0.0096(14)
C9 0.044(2) 0.049(2) 0.069(3) 0.0232(19) 0.0235(19) 0.0264(18)
C10 0.0223(16) 0.0342(17) 0.0341(17) 0.0045(13) 0.0080(13) 0.0024(13)
C11 0.0336(19) 0.0379(18) 0.049(2) 0.0136(16) 0.0047(15) -0.0025(15)
C12 0.0348(18) 0.0339(16) 0.0284(17) -0.0044(13) 0.0105(14) 0.0050(14)
C13 0.047(2) 0.0354(18) 0.049(2) -0.0133(16) 0.0147(17) 0.0007(16)
C14 0.0239(16) 0.0375(18) 0.0328(17) -0.0016(13) 0.0015(13) -0.0004(13)
C15 0.035(2) 0.055(2) 0.055(2) -0.0156(19) -0.0117(17) -0.0010(17)
C16 0.0290(17) 0.0324(16) 0.0314(17) -0.0075(13) 0.0037(13) 0.0039(13)
C17 0.060(3) 0.0303(18) 0.061(2) 0.0034(17) 0.010(2) 0.0021(17)
C18 0.0324(17) 0.0379(17) 0.0220(15) 0.0011(13) 0.0038(13) 0.0001(14)
C19 0.059(2) 0.042(2) 0.039(2) 0.0134(16) 0.0165(18) 0.0077(17)
C20 0.058(3) 0.0342(19) 0.044(2) -0.0095(15) -0.0015(18) 0.0019(17)
C21 0.060(3) 0.052(2) 0.040(2) -0.0102(17) 0.0089(18) -0.019(2)
C22 0.035(2) 0.081(3) 0.043(2) -0.013(2) 0.0006(17) -0.001(2)
C23 0.055(3) 0.053(2) 0.038(2) -0.0002(17) -0.0042(18) 0.0108(19)
C24 0.049(2) 0.043(2) 0.047(2) 0.0018(17) -0.0031(18) -0.0079(18)
C25 0.039(2) 0.046(2) 0.053(2) -0.0070(17) -0.0030(17) -0.0015(17)
B1 0.0250(19) 0.038(2) 0.0289(19) -0.0010(15) 0.0095(15) -0.0022(15)

loop_
_atom_type_symbol
_atom_type_description
_atom_type_scat_dispersion_real
_atom_type_scat_dispersion_imag
_atom_type_scat_source
C C 0.0033 0.0016 'International Tables Vol C Tables 4.2.6.8 and 6.1.1.4'
H H 0.0000 0.0000 'International Tables Vol C Tables 4.2.6.8 and 6.1.1.4'
B B 0.0013 0.0007 'International Tables Vol C Tables 4.2.6.8 and 6.1.1.4'
O O 0.0106 0.0060 'International Tables Vol C Tables 4.2.6.8 and 6.1.1.4'
F F 0.0171 0.0103 'International Tables Vol C Tables 4.2.6.8 and 6.1.1.4'
P P 0.1023 0.0942 'International Tables Vol C Tables 4.2.6.8 and 6.1.1.4'
Pt Pt -1.7033 8.3905 'International Tables Vol C Tables 4.2.6.8 and 6.1.1.4'

loop_
_geom_angle_atom_site_label_1
_geom_angle_atom_site_label_2
_geom_angle_atom_site_label_3
_geom_angle
C1 Pt1 O1 68.31(9)
C1 Pt1 P1 95.35(8)
O1 Pt1 P1 162.99(5)
C1 Pt1 P2 164.37(8)
O1 Pt1 P2 97.41(5)
P1 Pt1 P2 99.33(3)
C10 P1 C8 105.19(14)
C10 P1 C12 102.86(14)
C8 P1 C12 103.36(14)
C10 P1 Pt1 117.08(10)
C8 P1 Pt1 111.64(10)
C12 P1 Pt1 115.27(10)
C18 P2 C16 103.13(13)
C18 P2 C14 104.22(14)
C16 P2 C14 102.64(14)
C18 P2 Pt1 115.61(10)
C16 P2 Pt1 108.61(10)
C14 P2 Pt1 120.59(10)
C2 O1 B1 116.0(2)
C2 O1 Pt1 93.37(13)
B1 O1 Pt1 127.92(18)
C2 C1 C6 102.6(2)
C2 C1 Pt1 94.31(16)
C6 C1 Pt1 116.66(18)
C2 C1 H1 113.7
C6 C1 H1 113.7
Pt1 C1 H1 113.7
O1 C2 C3 111.4(2)
O1 C2 C1 103.7(2)
C3 C2 C1 104.3(2)
O1 C2 H2 112.3
C3 C2 H2 112.3
C1 C2 H2 112.3
C2 C3 C7 101.4(2)
C2 C3 C4 106.8(2)
C7 C3 C4 101.4(2)
C2 C3 H3 115.2
C7 C3 H3 115.2
C4 C3 H3 115.2
C5 C4 C3 104.0(2)
C5 C4 H4A 111.0
C3 C4 H4A 111.0
C5 C4 H4B 111.0
C3 C4 H4B 111.0
H4A C4 H4B 109.0
C4 C5 C6 102.7(2)
C4 C5 H5A 111.2
C6 C5 H5A 111.2
C4 C5 H5B 111.2
C6 C5 H5B 111.2
H5A C5 H5B 109.1
C7 C6 C1 102.6(2)
C7 C6 C5 100.7(2)
C1 C6 C5 107.1(2)
C7 C6 H6 114.9
C1 C6 H6 114.9
C5 C6 H6 114.9
C6 C7 C3 94.8(2)
C6 C7 H7A 112.8
C3 C7 H7A 112.8
C6 C7 H7B 112.8
C3 C7 H7B 112.8
H7A C7 H7B 110.2
C9 C8 P1 116.0(2)
C9 C8 H8A 108.3
P1 C8 H8A 108.3
C9 C8 H8B 108.3
P1 C8 H8B 108.3
H8A C8 H8B 107.4
C8 C9 H9A 109.5
C8 C9 H9B 109.5
H9A C9 H9B 109.5
C8 C9 H9C 109.5
H9A C9 H9C 109.5
H9B C9 H9C 109.5
C11 C10 P1 113.6(2)
C11 C10 H10A 108.8
P1 C10 H10A 108.8
C11 C10 H10B 108.8
P1 C10 H10B 108.8
H10A C10 H10B 107.7
C10 C11 H11A 109.5
C10 C11 H11B 109.5
H11A C11 H11B 109.5
C10 C11 H11C 109.5
H11A C11 H11C 109.5
H11B C11 H11C 109.5
C13 C12 P1 115.3(2)
C13 C12 H12A 108.4
P1 C12 H12A 108.4
C13 C12 H12B 108.4
P1 C12 H12B 108.4
H12A C12 H12B 107.5
C12 C13 H13A 109.5
C12 C13 H13B 109.5
H13A C13 H13B 109.5
C12 C13 H13C 109.5
H13A C13 H13C 109.5
H13B C13 H13C 109.5
C15 C14 P2 116.4(2)
C15 C14 H14A 108.2
P2 C14 H14A 108.2
C15 C14 H14B 108.2
P2 C14 H14B 108.2
H14A C14 H14B 107.3
C14 C15 H15A 109.5
C14 C15 H15B 109.5
H15A C15 H15B 109.5
C14 C15 H15C 109.5
H15A C15 H15C 109.5
H15B C15 H15C 109.5
C17 C16 P2 114.3(2)
C17 C16 H16A 108.7
P2 C16 H16A 108.7
C17 C16 H16B 108.7
P2 C16 H16B 108.7
H16A C16 H16B 107.6
C16 C17 H17A 109.5
C16 C17 H17B 109.5
H17A C17 H17B 109.5
C16 C17 H17C 109.5
H17A C17 H17C 109.5
H17B C17 H17C 109.5
C19 C18 P2 113.4(2)
C19 C18 H18A 108.9
P2 C18 H18A 108.9
C19 C18 H18B 108.9
P2 C18 H18B 108.9
H18A C18 H18B 107.7
C18 C19 H19A 109.5
C18 C19 H19B 109.5
H19A C19 H19B 109.5
C18 C19 H19C 109.5
H19A C19 H19C 109.5
H19B C19 H19C 109.5
C25 C20 C21 119.6(3)
C25 C20 H20 120.2
C21 C20 H20 120.2
C22 C21 C20 120.0(4)
C22 C21 H21 120.0
C20 C21 H21 120.0
C23 C22 C21 120.1(4)
C23 C22 H22 119.9
C21 C22 H22 119.9
C24 C23 C22 120.3(4)
C24 C23 H23 119.8
C22 C23 H23 119.8
C23 C24 C25 119.7(4)
C23 C24 H24 120.1
C25 C24 H24 120.1
C20 C25 C24 120.3(4)
C20 C25 H25 119.9
C24 C25 H25 119.9
F1 B1 F2 109.8(3)
F1 B1 F3 109.1(3)
F2 B1 F3 110.4(3)
F1 B1 O1 108.6(3)
F2 B1 O1 109.3(3)
F3 B1 O1 109.5(3)

loop_
_geom_bond_atom_site_label_1
_geom_bond_atom_site_label_2
_geom_bond_distance
Pt1 C1 2.071(3)
Pt1 O1 2.1459(18)
Pt1 P1 2.2027(7)
Pt1 P2 2.3532(8)
P1 C10 1.823(3)
P1 C8 1.828(3)
P1 C12 1.831(3)
P2 C18 1.827(3)
P2 C16 1.828(3)
P2 C14 1.835(3)
F1 B1 1.373(4)
F2 B1 1.377(4)
F3 B1 1.382(4)
O1 C2 1.471(3)
O1 B1 1.486(4)
C1 C2 1.540(4)
C1 C6 1.543(4)
C1 H1 1.0000
C2 C3 1.520(4)
C2 H2 1.0000
C3 C7 1.531(4)
C3 C4 1.542(4)
C3 H3 1.0000
C4 C5 1.542(4)
C4 H4A 0.9900
C4 H4B 0.9900
C5 C6 1.545(4)
C5 H5A 0.9900
C5 H5B 0.9900
C6 C7 1.531(4)
C6 H6 1.0000
C7 H7A 0.9900
C7 H7B 0.9900
C8 C9 1.528(4)
C8 H8A 0.9900
C8 H8B 0.9900
C9 H9A 0.9800
C9 H9B 0.9800
C9 H9C 0.9800
C10 C11 1.527(4)
C10 H10A 0.9900
C10 H10B 0.9900
C11 H11A 0.9800
C11 H11B 0.9800
C11 H11C 0.9800
C12 C13 1.529(4)
C12 H12A 0.9900
C12 H12B 0.9900
C13 H13A 0.9800
C13 H13B 0.9800
C13 H13C 0.9800
C14 C15 1.522(4)
C14 H14A 0.9900
C14 H14B 0.9900
C15 H15A 0.9800
C15 H15B 0.9800
C15 H15C 0.9800
C16 C17 1.517(4)
C16 H16A 0.9900
C16 H16B 0.9900
C17 H17A 0.9800
C17 H17B 0.9800
C17 H17C 0.9800
C18 C19 1.520(4)
C18 H18A 0.9900
C18 H18B 0.9900
C19 H19A 0.9800
C19 H19B 0.9800
C19 H19C 0.9800
C20 C25 1.374(5)
C20 C21 1.378(5)
C20 H20 0.9500
C21 C22 1.373(5)
C21 H21 0.9500
C22 C23 1.371(6)
C22 H22 0.9500
C23 C24 1.367(5)
C23 H23 0.9500
C24 C25 1.380(5)
C24 H24 0.9500
C25 H25 0.9500

loop_
_geom_torsion_atom_site_label_1
_geom_torsion_atom_site_label_2
_geom_torsion_atom_site_label_3
_geom_torsion_atom_site_label_4
_geom_torsion
C1 Pt1 P1 C10 -111.33(14)
O1 Pt1 P1 C10 -126.9(2)
P2 Pt1 P1 C10 63.28(12)
C1 Pt1 P1 C8 127.37(14)
O1 Pt1 P1 C8 111.8(2)
P2 Pt1 P1 C8 -58.02(12)
C1 Pt1 P1 C12 9.85(13)
O1 Pt1 P1 C12 -5.8(2)
P2 Pt1 P1 C12 -175.54(11)
C1 Pt1 P2 C18 -91.1(3)
O1 Pt1 P2 C18 -67.83(12)
P1 Pt1 P2 C18 109.16(11)
C1 Pt1 P2 C16 24.1(3)
O1 Pt1 P2 C16 47.45(11)
P1 Pt1 P2 C16 -135.55(10)
C1 Pt1 P2 C14 142.0(3)
O1 Pt1 P2 C14 165.31(13)
P1 Pt1 P2 C14 -17.69(12)
C1 Pt1 O1 C2 -3.70(14)
P1 Pt1 O1 C2 13.1(3)
P2 Pt1 O1 C2 -177.11(13)
C1 Pt1 O1 B1 -130.8(2)
P1 Pt1 O1 B1 -114.0(2)
P2 Pt1 O1 B1 55.8(2)
O1 Pt1 C1 C2 3.54(14)
P1 Pt1 C1 C2 -171.60(14)
P2 Pt1 C1 C2 28.5(4)
O1 Pt1 C1 C6 -102.9(2)
P1 Pt1 C1 C6 81.95(19)
P2 Pt1 C1 C6 -77.9(4)
B1 O1 C2 C3 -108.0(3)
Pt1 O1 C2 C3 116.4(2)
B1 O1 C2 C1 140.3(2)
Pt1 O1 C2 C1 4.76(18)
C6 C1 C2 O1 113.6(2)
Pt1 C1 C2 O1 -4.94(19)
C6 C1 C2 C3 -3.2(3)
Pt1 C1 C2 C3 -121.70(18)
O1 C2 C3 C7 -74.3(3)
C1 C2 C3 C7 37.0(3)
O1 C2 C3 C4 -180.0(2)
C1 C2 C3 C4 -68.7(3)
C2 C3 C4 C5 73.4(3)
C7 C3 C4 C5 -32.4(3)
C3 C4 C5 C6 -3.4(3)
C2 C1 C6 C7 -31.9(3)
Pt1 C1 C6 C7 69.6(2)
C2 C1 C6 C5 73.7(3)
Pt1 C1 C6 C5 175.15(18)
C4 C5 C6 C7 38.0(3)
C4 C5 C6 C1 -68.9(3)
C1 C6 C7 C3 53.4(2)
C5 C6 C7 C3 -57.1(2)
C2 C3 C7 C6 -55.2(2)
C4 C3 C7 C6 54.7(2)
C10 P1 C8 C9 47.4(3)
C12 P1 C8 C9 -60.2(3)
Pt1 P1 C8 C9 175.3(2)
C8 P1 C10 C11 174.6(2)
C12 P1 C10 C11 -77.5(2)
Pt1 P1 C10 C11 50.0(3)
C10 P1 C12 C13 -158.7(2)
C8 P1 C12 C13 -49.4(3)
Pt1 P1 C12 C13 72.7(2)
C18 P2 C14 C15 46.9(3)
C16 P2 C14 C15 -60.4(3)
Pt1 P2 C14 C15 178.8(2)
C18 P2 C16 C17 -171.8(2)
C14 P2 C16 C17 -63.7(3)
Pt1 P2 C16 C17 65.0(3)
C16 P2 C18 C19 173.3(2)
C14 P2 C18 C19 66.4(3)
Pt1 P2 C18 C19 -68.3(3)
C25 C20 C21 C22 -1.3(5)
C20 C21 C22 C23 0.8(5)
C21 C22 C23 C24 -0.3(6)
C22 C23 C24 C25 0.3(5)
C21 C20 C25 C24 1.2(5)
C23 C24 C25 C20 -0.7(5)
C2 O1 B1 F1 162.7(2)
Pt1 O1 B1 F1 -79.7(3)
C2 O1 B1 F2 42.9(3)
Pt1 O1 B1 F2 160.55(19)
C2 O1 B1 F3 -78.2(3)
Pt1 O1 B1 F3 39.4(4)
